data_2005921
loop_
_publ_author_name
'R\"ohnert, D.'
'N\"ather, C.'
'Bensch, W.'

_publ_section_title
;
 K~2~WSe~4~
;
_journal_issue 2
_journal_name_full 'Acta Crystallographica Section C'
_journal_page_first 165
_journal_page_last 167
_journal_paper_doi 10.1107/S0108270196013765
_journal_volume 53
_journal_year 1997
_chemical_formula_iupac 'K2 W Se4'
_chemical_formula_sum 'K2 Se4 W'
_chemical_formula_weight 577.89
_chemical_name_common 'Potassium Tungsten Selenide'
_chemical_name_systematic
;
 ?
;
_space_group_IT_number 62
_symmetry_cell_setting orthorhombic
_symmetry_space_group_name_Hall '-P 2ac 2n'
_symmetry_space_group_name_H-M 'P n m a'
_audit_creation_method SHELXL
_cell_angle_alpha 90.00
_cell_angle_beta 90.00
_cell_angle_gamma 90.00
_cell_formula_units_Z 4
_cell_length_a 9.7337(8)
_cell_length_b 7.2012(6)
_cell_length_c 12.5976(12)
_cell_measurement_reflns_used 94
_cell_measurement_temperature 293(2)
_cell_measurement_theta_max 24.5
_cell_measurement_theta_min 17
_cell_volume 883.02(13)
_computing_cell_refinement DIF4
_computing_data_collection 'DIF4 (Stoe & Cie, 1992)'
_computing_data_reduction DIF4
_computing_molecular_graphics 'SHELXTL/PC (Sheldrick, 1995)'
_computing_publication_material 'SHELXL93 CIFTAB'
_computing_structure_refinement 'SHELXL93 (Sheldrick, 1993)'
_computing_structure_solution 'SHELXS86 (Sheldrick, 1990)'
_diffrn_ambient_temperature 293(2)
_diffrn_measurement_device 'STOE AED-II'
_diffrn_measurement_method '\w-2\q scan'
_diffrn_radiation_monochromator graphite
_diffrn_radiation_source 'fine-focus sealed tube'
_diffrn_radiation_type MoK\a
_diffrn_radiation_wavelength 0.71073
_diffrn_reflns_av_R_equivalents 0.0362
_diffrn_reflns_av_sigmaI/netI 0.0432
_diffrn_reflns_limit_h_max 13
_diffrn_reflns_limit_h_min 0
_diffrn_reflns_limit_k_max 1
_diffrn_reflns_limit_k_min -10
_diffrn_reflns_limit_l_max 17
_diffrn_reflns_limit_l_min -2
_diffrn_reflns_number 1752
_diffrn_reflns_theta_max 29.99
_diffrn_reflns_theta_min 2.64
_diffrn_standards_decay_% neglible
_diffrn_standards_interval_time 120
_diffrn_standards_number 4
_exptl_absorpt_coefficient_mu 30.414
_exptl_absorpt_correction_T_max 0.21962
_exptl_absorpt_correction_T_min 0.00722
_exptl_absorpt_correction_type numeric
_exptl_crystal_colour 'dark red'
_exptl_crystal_density_diffrn 4.347
_exptl_crystal_density_meas ?
_exptl_crystal_description slab
_exptl_crystal_F_000 992
_exptl_crystal_size_max 0.48
_exptl_crystal_size_mid 0.22
_exptl_crystal_size_min 0.05
_refine_diff_density_max 2.325
_refine_diff_density_min -2.482
_refine_ls_extinction_coef 0.0078(4)
_refine_ls_extinction_method 'SHELXL93 (Sheldrick, 1993)'
_refine_ls_goodness_of_fit_all 1.026
_refine_ls_goodness_of_fit_obs 1.136
_refine_ls_matrix_type full
_refine_ls_number_parameters 41
_refine_ls_number_reflns 1381
_refine_ls_number_restraints 0
_refine_ls_restrained_S_all 1.026
_refine_ls_restrained_S_obs 1.136
_refine_ls_R_factor_all 0.0605
_refine_ls_R_factor_obs 0.0321
_refine_ls_shift/esd_max 0.001
_refine_ls_shift/esd_mean 0.000
_refine_ls_structure_factor_coef Fsqd
_refine_ls_weighting_details 'w = 1/[\s^2^(Fo^2^)+(0.0527P)^2^] where P=(Fo^2^+2Fc^2^)/3'
_refine_ls_weighting_scheme calc
_refine_ls_wR_factor_all 0.0860
_refine_ls_wR_factor_obs 0.0788
_reflns_number_observed 956
_reflns_number_total 1381
_reflns_observed_criterion >2sigma(I)
_cod_data_source_file br1161.cif
_cod_data_source_block dr16
_cod_depositor_comments
;
The following automatic conversions were performed:

'_exptl_crystal_density_meas' value 'not measured' was changed to '?'
- the value is perceived as not measured.

Automatic conversion script
Id: cif_fix_values 3008 2015-01-20 13:52:24Z robertas 

The following automatic conversions were performed:

'_refine_ls_weighting_scheme' value 'calc w =
1/[\s^2^(Fo^2^)+(0.0527P)^2^] where P=(Fo^2^+2Fc^2^)/3' was changed
to 'calc'. New tag '_refine_ls_weighting_details' was created. The
value of the new tag was set to 'w = 1/[\s^2^(Fo^2^)+(0.0527P)^2^]
where P=(Fo^2^+2Fc^2^)/3'.

Automatic conversion script
Id: cif_fix_values 3143 2015-03-26 13:38:13Z robertas 
;
_cod_database_code 2005921

loop_
_symmetry_equiv_pos_as_xyz
'x, y, z'
'-x+1/2, -y, z+1/2'
'-x, y+1/2, -z'
'x+1/2, -y+1/2, -z+1/2'
'-x, -y, -z'
'x-1/2, y, -z-1/2'
'x, -y-1/2, z'
'-x-1/2, y-1/2, z-1/2'

loop_
_atom_site_aniso_label
_atom_site_aniso_U_11
_atom_site_aniso_U_12
_atom_site_aniso_U_13
_atom_site_aniso_U_22
_atom_site_aniso_U_23
_atom_site_aniso_U_33
K1 0.0323(8) 0.000 -0.0058(9) 0.0500(14) 0.000 0.0375(13)
K2 0.0369(9) 0.000 0.0086(12) 0.054(2) 0.000 0.059(2)
W1 0.0212(2) 0.000 0.00036(13) 0.0217(2) 0.000 0.0230(2)
Se1 0.0227(4) 0.000 0.0069(4) 0.0556(7) 0.000 0.0380(6)
Se2 0.0395(3) -0.0013(3) -0.0112(4) 0.0261(4) -0.0122(4) 0.0625(5)
Se3 0.0346(4) 0.000 0.0050(4) 0.0694(9) 0.000 0.0243(5)

loop_
_atom_site_label
_atom_site_occupancy
_atom_site_fract_x
_atom_site_fract_y
_atom_site_fract_z
_atom_site_U_iso_or_equiv
_atom_site_thermal_displace_type
_atom_site_calc_flag
_atom_site_refinement_flags
_atom_site_type_symbol
K1 1 0.4537(2) 0.2500 0.3422(2) 0.0399(5) Uani d S K
K2 1 0.1574(2) 0.2500 0.6157(3) 0.0501(7) Uani d S K
W1 1 0.74805(3) 0.2500 0.56811(3) 0.02196(14) Uani d S W
Se1 1 0.51526(8) 0.2500 0.61001(9) 0.0388(3) Uani d S Se
Se2 1 0.85321(7) 0.50758(10) 0.64021(8) 0.0427(2) Uani d . Se
Se3 1 0.78380(10) 0.2500 0.38718(9) 0.0428(3) Uani d S Se

loop_
_atom_type_symbol
_atom_type_description
_atom_type_scat_dispersion_real
_atom_type_scat_dispersion_imag
_atom_type_scat_source
K K 0.2009 0.2494 'International Tables Vol C Tables 4.2.6.8 and 6.1.1.4'
Se Se -0.0929 2.2259 'International Tables Vol C Tables 4.2.6.8 and 6.1.1.4'
W W -0.8490 6.8722 'International Tables Vol C Tables 4.2.6.8 and 6.1.1.4'

loop_
_geom_angle_atom_site_label_1
_geom_angle_atom_site_label_2
_geom_angle_atom_site_label_3
_geom_angle_site_symmetry_1
_geom_angle_site_symmetry_3
_geom_angle
_geom_angle_publ_flag
Se3 K1 Se3 . 6_556 129.79(8) n
Se3 K1 Se1 . . 69.91(5) n
Se3 K1 Se1 6_556 . 160.30(8) n
Se3 K1 Se2 . 3_646 146.86(4) n
Se3 K1 Se2 6_556 3_646 68.14(4) n
Se1 K1 Se2 . 3_646 95.03(6) n
Se3 K1 Se2 . 5_666 146.86(4) n
Se3 K1 Se2 6_556 5_666 68.14(4) n
Se1 K1 Se2 . 5_666 95.03(6) n
Se2 K1 Se2 3_646 5_666 60.47(4) n
Se3 K1 Se2 . 2_664 67.05(4) n
Se3 K1 Se2 6_556 2_664 69.35(5) n
Se1 K1 Se2 . 2_664 127.03(5) n
Se2 K1 Se2 3_646 2_664 137.45(7) n
Se2 K1 Se2 5_666 2_664 104.48(4) n
Se3 K1 Se2 . 8_755 67.05(4) n
Se3 K1 Se2 6_556 8_755 69.35(5) n
Se1 K1 Se2 . 8_755 127.03(5) n
Se2 K1 Se2 3_646 8_755 104.48(4) n
Se2 K1 Se2 5_666 8_755 137.45(7) n
Se2 K1 Se2 2_664 8_755 57.79(5) n
Se3 K1 Se1 . 5_666 83.69(3) n
Se3 K1 Se1 6_556 5_666 100.59(4) n
Se1 K1 Se1 . 5_666 79.84(4) n
Se2 K1 Se1 3_646 5_666 123.75(5) n
Se2 K1 Se1 5_666 5_666 64.26(2) n
Se2 K1 Se1 2_664 5_666 66.29(3) n
Se2 K1 Se1 8_755 5_666 123.22(6) n
Se3 K1 Se1 . 5_656 83.69(3) n
Se3 K1 Se1 6_556 5_656 100.59(4) n
Se1 K1 Se1 . 5_656 79.84(4) n
Se2 K1 Se1 3_646 5_656 64.26(2) n
Se2 K1 Se1 5_666 5_656 123.75(5) n
Se2 K1 Se1 2_664 5_656 123.22(6) n
Se2 K1 Se1 8_755 5_656 66.29(3) n
Se1 K1 Se1 5_666 5_656 158.78(8) n
Se3 K1 W1 . . 34.80(3) n
Se3 K1 W1 6_556 . 164.59(8) n
Se1 K1 W1 . . 35.11(3) n
Se2 K1 W1 3_646 . 124.48(6) n
Se2 K1 W1 5_666 . 124.48(6) n
Se2 K1 W1 2_664 . 97.30(5) n
Se2 K1 W1 8_755 . 97.30(5) n
Se1 K1 W1 5_666 . 79.95(4) n
Se1 K1 W1 5_656 . 79.95(4) n
Se3 K1 K2 . . 119.92(8) n
Se3 K1 K2 6_556 . 110.29(6) n
Se1 K1 K2 . . 50.01(5) n
Se2 K1 K2 3_646 . 52.98(4) n
Se2 K1 K2 5_666 . 52.98(4) n
Se2 K1 K2 2_664 . 150.92(2) n
Se2 K1 K2 8_755 . 150.92(2) n
Se1 K1 K2 5_666 . 85.81(4) n
Se1 K1 K2 5_656 . 85.81(4) n
W1 K1 K2 . . 85.12(6) n
Se3 K1 K2 . 2_554 109.30(5) n
Se3 K1 K2 6_556 2_554 50.32(4) n
Se1 K1 K2 . 2_554 129.44(4) n
Se2 K1 K2 3_646 2_554 57.13(4) n
Se2 K1 K2 5_666 2_554 103.04(6) n
Se2 K1 K2 2_664 2_554 93.56(6) n
Se2 K1 K2 8_755 2_554 47.53(4) n
Se1 K1 K2 5_666 2_554 150.26(7) n
Se1 K1 K2 5_656 2_554 50.84(3) n
W1 K1 K2 . 2_554 126.05(4) n
K2 K1 K2 . 2_554 108.46(3) n
Se1 K2 Se2 . 7_465 147.75(3) n
Se1 K2 Se2 . 1_455 147.75(3) n
Se2 K2 Se2 7_465 1_455 63.86(4) n
Se1 K2 Se3 . 5_666 80.95(4) n
Se2 K2 Se3 7_465 5_666 130.97(6) n
Se2 K2 Se3 1_455 5_666 67.12(3) n
Se1 K2 Se3 . 5_656 80.95(4) n
Se2 K2 Se3 7_465 5_656 67.12(3) n
Se2 K2 Se3 1_455 5_656 130.97(6) n
Se3 K2 Se3 5_666 5_656 161.89(8) n
Se1 K2 Se2 . 3_646 90.58(6) n
Se2 K2 Se2 7_465 3_646 78.58(5) n
Se2 K2 Se2 1_455 3_646 107.79(8) n
Se3 K2 Se2 5_666 3_646 117.77(8) n
Se3 K2 Se2 5_656 3_646 61.68(3) n
Se1 K2 Se2 . 5_666 90.58(6) n
Se2 K2 Se2 7_465 5_666 107.79(8) n
Se2 K2 Se2 1_455 5_666 78.58(5) n
Se3 K2 Se2 5_666 5_666 61.68(3) n
Se3 K2 Se2 5_656 5_666 117.77(8) n
Se2 K2 Se2 3_646 5_666 56.85(5) n
Se1 K2 Se1 . 6_557 112.99(8) n
Se2 K2 Se1 7_465 6_557 66.70(5) n
Se2 K2 Se1 1_455 6_557 66.70(5) n
Se3 K2 Se1 5_666 6_557 93.87(5) n
Se3 K2 Se1 5_656 6_557 93.87(5) n
Se2 K2 Se1 3_646 6_557 143.67(5) n
Se2 K2 Se1 5_666 6_557 143.67(5) n
Se1 K2 W1 . 1_455 170.28(10) n
Se2 K2 W1 7_465 1_455 34.75(2) n
Se2 K2 W1 1_455 1_455 34.75(2) n
Se3 K2 W1 5_666 1_455 98.85(4) n
Se3 K2 W1 5_656 1_455 98.85(4) n
Se2 K2 W1 3_646 1_455 80.88(6) n
Se2 K2 W1 5_666 1_455 80.88(6) n
Se1 K2 W1 6_557 1_455 76.74(4) n
Se1 K2 W1 . 6_557 78.68(6) n
Se2 K2 W1 7_465 6_557 95.54(6) n
Se2 K2 W1 1_455 6_557 95.54(6) n
Se3 K2 W1 5_666 6_557 88.60(5) n
Se3 K2 W1 5_656 6_557 88.60(5) n
Se2 K2 W1 3_646 6_557 149.80(3) n
Se2 K2 W1 5_666 6_557 149.80(3) n
Se1 K2 W1 6_557 6_557 34.31(3) n
W1 K2 W1 1_455 6_557 111.04(6) n
Se1 K2 K1 . . 48.90(5) n
Se2 K2 K1 7_465 . 127.55(7) n
Se2 K2 K1 1_455 . 127.55(7) n
Se3 K2 K1 5_666 . 83.78(4) n
Se3 K2 K1 5_656 . 83.78(4) n
Se2 K2 K1 3_646 . 49.00(4) n
Se2 K2 K1 5_666 . 49.00(4) n
Se1 K2 K1 6_557 . 161.89(8) n
W1 K2 K1 1_455 . 121.38(8) n
W1 K2 K1 6_557 . 127.58(6) n
Se1 K2 K1 . 2_565 103.96(6) n
Se2 K2 K1 7_465 2_565 99.03(6) n
Se2 K2 K1 1_455 2_565 49.45(4) n
Se3 K2 K1 5_666 2_565 44.64(3) n
Se3 K2 K1 5_656 2_565 142.69(9) n
Se2 K2 K1 3_646 2_565 152.64(7) n
Se2 K2 K1 5_666 2_565 99.31(3) n
Se1 K2 K1 6_557 2_565 49.73(4) n
W1 K2 K1 1_455 2_565 82.15(4) n
W1 K2 K1 6_557 2_565 57.27(4) n
K1 K2 K1 . 2_565 127.63(3) n
Se2 W1 Se2 . 7_565 107.16(4) y
Se2 W1 Se3 . . 108.82(3) y
Se2 W1 Se3 7_565 . 108.82(3) y
Se2 W1 Se1 . . 110.07(3) y
Se2 W1 Se1 7_565 . 110.07(3) y
Se3 W1 Se1 . . 111.79(4) y
Se2 W1 K2 . 1_655 60.15(2) n
Se2 W1 K2 7_565 1_655 60.15(2) n
Se3 W1 K2 . 1_655 89.87(5) n
Se1 W1 K2 . 1_655 158.34(5) n
Se2 W1 K1 . . 126.35(2) n
Se2 W1 K1 7_565 . 126.35(2) n
Se3 W1 K1 . . 53.87(5) n
Se1 W1 K1 . . 57.92(5) n
K2 W1 K1 1_655 . 143.74(5) n
Se2 W1 K2 . 6_657 73.22(3) n
Se2 W1 K2 7_565 6_657 73.22(3) n
Se3 W1 K2 . 6_657 176.19(4) n
Se1 W1 K2 . 6_657 64.39(4) n
K2 W1 K2 1_655 6_657 93.94(5) n
K1 W1 K2 . 6_657 122.32(5) n
W1 Se1 K1 . . 86.96(5) n
W1 Se1 K2 . . 168.06(7) n
K1 Se1 K2 . . 81.10(7) n
W1 Se1 K1 . 5_666 87.53(4) n
K1 Se1 K1 . 5_666 100.16(4) n
K2 Se1 K1 . 5_666 94.54(4) n
W1 Se1 K1 . 5_656 87.53(4) n
K1 Se1 K1 . 5_656 100.16(4) n
K2 Se1 K1 . 5_656 94.54(4) n
K1 Se1 K1 5_666 5_656 158.78(8) n
W1 Se1 K2 . 6_657 81.30(5) n
K1 Se1 K2 . 6_657 168.26(6) n
K2 Se1 K2 . 6_657 110.64(5) n
K1 Se1 K2 5_666 6_657 79.43(4) n
K1 Se1 K2 5_656 6_657 79.43(4) n
W1 Se2 K1 . 5_666 92.74(3) n
W1 Se2 K2 . 1_655 85.10(4) n
K1 Se2 K2 5_666 1_655 177.76(6) n
W1 Se2 K1 . 2_665 153.81(4) n
K1 Se2 K1 5_666 2_665 99.20(3) n
K2 Se2 K1 1_655 2_665 83.02(5) n
W1 Se2 K2 . 5_666 91.39(4) n
K1 Se2 K2 5_666 5_666 78.02(5) n
K2 Se2 K2 1_655 5_666 101.42(5) n
K1 Se2 K2 2_665 5_666 113.80(5) n
W1 Se3 K1 . . 91.33(6) n
W1 Se3 K1 . 6_656 158.90(6) n
K1 Se3 K1 . 6_656 109.77(4) n
W1 Se3 K2 . 5_666 91.92(5) n
K1 Se3 K2 . 5_666 98.80(4) n
K1 Se3 K2 6_656 5_666 85.03(5) n
W1 Se3 K2 . 5_656 91.92(5) n
K1 Se3 K2 . 5_656 98.80(4) n
K1 Se3 K2 6_656 5_656 85.03(5) n
K2 Se3 K2 5_666 5_656 161.89(8) n

loop_
_geom_bond_atom_site_label_1
_geom_bond_atom_site_label_2
_geom_bond_site_symmetry_2
_geom_bond_distance
_geom_bond_publ_flag
K1 Se3 . 3.263(2) y
K1 Se3 6_556 3.329(3) y
K1 Se1 . 3.427(3) y
K1 Se2 3_646 3.467(2) y
K1 Se2 5_666 3.467(2) y
K1 Se2 2_664 3.613(2) y
K1 Se2 8_755 3.613(2) y
K1 Se1 5_666 3.6632(6) y
K1 Se1 5_656 3.6632(6) y
K1 W1 . 4.039(2) n
K1 K2 . 4.493(4) n
K1 K2 2_554 4.719(3) n
K2 Se1 . 3.484(2) y
K2 Se2 7_465 3.507(2) y
K2 Se2 1_455 3.507(2) y
K2 Se3 5_666 3.6460(5) y
K2 Se3 5_656 3.6460(5) y
K2 Se2 3_646 3.667(3) y
K2 Se2 5_666 3.667(3) y
K2 Se1 6_557 3.722(3) y
K2 W1 1_455 4.029(2) y
K2 W1 6_557 4.080(3) y
K2 K1 2_565 4.719(3) y
W1 Se2 . 2.3050(7) y
W1 Se2 7_565 2.3050(7) y
W1 Se3 . 2.3056(12) y
W1 Se1 . 2.3266(9) y
W1 K2 1_655 4.029(2) n
W1 K2 6_657 4.080(3) n
Se1 K1 5_666 3.6632(6) n
Se1 K1 5_656 3.6632(5) n
Se1 K2 6_657 3.722(3) n
Se2 K1 5_666 3.467(2) n
Se2 K2 1_655 3.507(2) n
Se2 K1 2_665 3.613(2) n
Se2 K2 5_666 3.667(3) n
Se3 K1 6_656 3.329(3) n
Se3 K2 5_666 3.6460(5) n
Se3 K2 5_656 3.6460(5) n

loop_
_geom_torsion_atom_site_label_1
_geom_torsion_atom_site_label_2
_geom_torsion_atom_site_label_3
_geom_torsion_atom_site_label_4
_geom_torsion_site_symmetry_4
_geom_torsion
_geom_torsion_publ_flag
Se3 K1 K2 Se1 . 0.0 n
Se3 K1 K2 Se1 . 180.0 n
Se1 K1 K2 Se1 . 0.0 n
Se2 K1 K2 Se1 . 140.90(3) n
Se2 K1 K2 Se1 . -140.90(3) n
Se2 K1 K2 Se1 . -96.25(14) n
Se2 K1 K2 Se1 . 96.25(14) n
Se1 K1 K2 Se1 . -80.25(3) n
Se1 K1 K2 Se1 . 80.25(3) n
W1 K1 K2 Se1 . 0.0 n
K2 K1 K2 Se1 . 126.46(4) n
Se3 K1 K2 Se2 7_465 -138.16(6) n
Se3 K1 K2 Se2 7_465 41.84(6) n
Se1 K1 K2 Se2 7_465 -138.16(6) n
Se2 K1 K2 Se2 7_465 2.73(6) n
Se2 K1 K2 Se2 7_465 80.94(8) n
Se2 K1 K2 Se2 7_465 125.59(11) n
Se2 K1 K2 Se2 7_465 -41.9(2) n
Se1 K1 K2 Se2 7_465 141.59(7) n
Se1 K1 K2 Se2 7_465 -57.92(7) n
W1 K1 K2 Se2 7_465 -138.16(6) n
K2 K1 K2 Se2 7_465 -11.71(9) n
Se3 K1 K2 Se2 1_455 138.16(6) n
Se3 K1 K2 Se2 1_455 -41.84(6) n
Se1 K1 K2 Se2 1_455 138.16(6) n
Se2 K1 K2 Se2 1_455 -80.94(8) n
Se2 K1 K2 Se2 1_455 -2.73(6) n
Se2 K1 K2 Se2 1_455 41.9(2) n
Se2 K1 K2 Se2 1_455 -125.59(11) n
Se1 K1 K2 Se2 1_455 57.92(7) n
Se1 K1 K2 Se2 1_455 -141.59(7) n
W1 K1 K2 Se2 1_455 138.16(6) n
K2 K1 K2 Se2 1_455 -95.38(6) n
Se3 K1 K2 Se3 5_666 83.41(4) n
Se3 K1 K2 Se3 5_666 -96.59(4) n
Se1 K1 K2 Se3 5_666 83.41(4) n
Se2 K1 K2 Se3 5_666 -135.70(7) n
Se2 K1 K2 Se3 5_666 -57.49(3) n
Se2 K1 K2 Se3 5_666 -12.8(2) n
Se2 K1 K2 Se3 5_666 179.66(13) n
Se1 K1 K2 Se3 5_666 3.16(5) n
Se1 K1 K2 Se3 5_666 163.65(6) n
W1 K1 K2 Se3 5_666 83.41(4) n
K2 K1 K2 Se3 5_666 -150.14(5) n
Se3 K1 K2 Se3 5_656 -83.41(4) n
Se3 K1 K2 Se3 5_656 96.59(4) n
Se1 K1 K2 Se3 5_656 -83.41(4) n
Se2 K1 K2 Se3 5_656 57.49(3) n
Se2 K1 K2 Se3 5_656 135.70(7) n
Se2 K1 K2 Se3 5_656 -179.66(13) n
Se2 K1 K2 Se3 5_656 12.8(2) n
Se1 K1 K2 Se3 5_656 -163.65(6) n
Se1 K1 K2 Se3 5_656 -3.16(5) n
W1 K1 K2 Se3 5_656 -83.41(4) n
K2 K1 K2 Se3 5_656 43.05(7) n
Se3 K1 K2 Se2 3_646 -140.90(3) n
Se3 K1 K2 Se2 3_646 39.10(3) n
Se1 K1 K2 Se2 3_646 -140.90(3) n
Se2 K1 K2 Se2 3_646 0.0 n
Se2 K1 K2 Se2 3_646 78.21(6) n
Se2 K1 K2 Se2 3_646 122.85(15) n
Se2 K1 K2 Se2 3_646 -44.64(14) n
Se1 K1 K2 Se2 3_646 138.86(6) n
Se1 K1 K2 Se2 3_646 -60.65(3) n
W1 K1 K2 Se2 3_646 -140.90(3) n
K2 K1 K2 Se2 3_646 -14.44(5) n
Se3 K1 K2 Se2 5_666 140.90(3) n
Se3 K1 K2 Se2 5_666 -39.10(3) n
Se1 K1 K2 Se2 5_666 140.90(3) n
Se2 K1 K2 Se2 5_666 -78.21(6) n
Se2 K1 K2 Se2 5_666 0.0 n
Se2 K1 K2 Se2 5_666 44.64(14) n
Se2 K1 K2 Se2 5_666 -122.85(15) n
Se1 K1 K2 Se2 5_666 60.65(3) n
Se1 K1 K2 Se2 5_666 -138.86(6) n
W1 K1 K2 Se2 5_666 140.90(3) n
K2 K1 K2 Se2 5_666 -92.65(6) n
Se3 K1 K2 Se1 6_557 0.0 n
Se3 K1 K2 Se1 6_557 180.0 n
Se1 K1 K2 Se1 6_557 0.0 n
Se2 K1 K2 Se1 6_557 140.90(3) n
Se2 K1 K2 Se1 6_557 -140.90(3) n
Se2 K1 K2 Se1 6_557 -96.25(14) n
Se2 K1 K2 Se1 6_557 96.25(14) n
Se1 K1 K2 Se1 6_557 -80.25(3) n
Se1 K1 K2 Se1 6_557 80.25(3) n
W1 K1 K2 Se1 6_557 0.0 n
K2 K1 K2 Se1 6_557 126.46(4) n
Se3 K1 K2 W1 1_455 180.0 n
Se3 K1 K2 W1 1_455 0.0 n
Se1 K1 K2 W1 1_455 180.0 n
Se2 K1 K2 W1 1_455 -39.10(3) n
Se2 K1 K2 W1 1_455 39.10(3) n
Se2 K1 K2 W1 1_455 83.75(14) n
Se2 K1 K2 W1 1_455 -83.75(14) n
Se1 K1 K2 W1 1_455 99.75(3) n
Se1 K1 K2 W1 1_455 -99.75(3) n
W1 K1 K2 W1 1_455 180.0 n
K2 K1 K2 W1 1_455 -53.54(4) n
Se3 K1 K2 W1 6_557 0.0 n
Se3 K1 K2 W1 6_557 180.0 n
Se1 K1 K2 W1 6_557 0.0 n
Se2 K1 K2 W1 6_557 140.90(3) n
Se2 K1 K2 W1 6_557 -140.90(3) n
Se2 K1 K2 W1 6_557 -96.25(14) n
Se2 K1 K2 W1 6_557 96.25(14) n
Se1 K1 K2 W1 6_557 -80.25(3) n
Se1 K1 K2 W1 6_557 80.25(3) n
W1 K1 K2 W1 6_557 0.0 n
K2 K1 K2 W1 6_557 126.46(4) n
Se3 K1 K2 K1 2_565 74.44(8) n
Se3 K1 K2 K1 2_565 -105.56(8) n
Se1 K1 K2 K1 2_565 74.44(8) n
Se2 K1 K2 K1 2_565 -144.66(10) n
Se2 K1 K2 K1 2_565 -66.46(8) n
Se2 K1 K2 K1 2_565 -21.8(2) n
Se2 K1 K2 K1 2_565 170.69(11) n
Se1 K1 K2 K1 2_565 -5.81(9) n
Se1 K1 K2 K1 2_565 154.69(9) n
W1 K1 K2 K1 2_565 74.44(8) n
K2 K1 K2 K1 2_565 -159.10(8) n
Se3 K1 W1 Se2 . 87.62(4) n
Se3 K1 W1 Se2 . 87.62(4) n
Se1 K1 W1 Se2 . -92.38(4) n
Se2 K1 W1 Se2 . -130.03(3) n
Se2 K1 W1 Se2 . -54.72(8) n
Se2 K1 W1 Se2 . 58.47(6) n
Se2 K1 W1 Se2 . 116.78(4) n
Se1 K1 W1 Se2 . -5.78(7) n
Se1 K1 W1 Se2 . -178.97(3) n
K2 K1 W1 Se2 . -92.38(4) n
K2 K1 W1 Se2 . 158.30(6) n
Se3 K1 W1 Se2 7_565 -87.62(4) n
Se3 K1 W1 Se2 7_565 -87.62(4) n
Se1 K1 W1 Se2 7_565 92.38(4) n
Se2 K1 W1 Se2 7_565 54.72(8) n
Se2 K1 W1 Se2 7_565 130.03(3) n
Se2 K1 W1 Se2 7_565 -116.78(4) n
Se2 K1 W1 Se2 7_565 -58.47(6) n
Se1 K1 W1 Se2 7_565 178.97(3) n
Se1 K1 W1 Se2 7_565 5.78(7) n
K2 K1 W1 Se2 7_565 92.38(4) n
K2 K1 W1 Se2 7_565 -16.95(10) n
Se3 K1 W1 Se3 . 0.0 n
Se3 K1 W1 Se3 . 0.0 n
Se1 K1 W1 Se3 . 180.0 n
Se2 K1 W1 Se3 . 142.35(5) n
Se2 K1 W1 Se3 . -142.35(5) n
Se2 K1 W1 Se3 . -29.15(2) n
Se2 K1 W1 Se3 . 29.15(2) n
Se1 K1 W1 Se3 . -93.41(3) n
Se1 K1 W1 Se3 . 93.41(3) n
K2 K1 W1 Se3 . 180.0 n
K2 K1 W1 Se3 . 70.68(7) n
Se3 K1 W1 Se1 . 180.0 n
Se3 K1 W1 Se1 . 180.0 n
Se1 K1 W1 Se1 . 0.0 n
Se2 K1 W1 Se1 . -37.65(5) n
Se2 K1 W1 Se1 . 37.65(5) n
Se2 K1 W1 Se1 . 150.85(2) n
Se2 K1 W1 Se1 . -150.85(2) n
Se1 K1 W1 Se1 . 86.59(3) n
Se1 K1 W1 Se1 . -86.59(3) n
K2 K1 W1 Se1 . 0.0 n
K2 K1 W1 Se1 . -109.32(7) n
Se3 K1 W1 K2 1_655 0.0 n
Se3 K1 W1 K2 1_655 0.0 n
Se1 K1 W1 K2 1_655 180.0 n
Se2 K1 W1 K2 1_655 142.35(5) n
Se2 K1 W1 K2 1_655 -142.35(5) n
Se2 K1 W1 K2 1_655 -29.15(2) n
Se2 K1 W1 K2 1_655 29.15(2) n
Se1 K1 W1 K2 1_655 -93.41(3) n
Se1 K1 W1 K2 1_655 93.41(3) n
K2 K1 W1 K2 1_655 180.0 n
K2 K1 W1 K2 1_655 70.68(7) n
Se3 K1 W1 K2 6_657 180.0 n
Se3 K1 W1 K2 6_657 180.0 n
Se1 K1 W1 K2 6_657 0.0 n
Se2 K1 W1 K2 6_657 -37.65(5) n
Se2 K1 W1 K2 6_657 37.65(5) n
Se2 K1 W1 K2 6_657 150.85(2) n
Se2 K1 W1 K2 6_657 -150.85(2) n
Se1 K1 W1 K2 6_657 86.59(3) n
Se1 K1 W1 K2 6_657 -86.59(3) n
K2 K1 W1 K2 6_657 0.0 n
K2 K1 W1 K2 6_657 -109.32(7) n
Se2 W1 Se1 K1 . 121.05(3) n
Se2 W1 Se1 K1 . -121.05(3) n
Se3 W1 Se1 K1 . 0.0 n
K2 W1 Se1 K1 . 180.0 n
K1 W1 Se1 K1 . 0.0 n
K2 W1 Se1 K1 . 180.0 n
Se2 W1 Se1 K2 . 121.05(3) n
Se2 W1 Se1 K2 . -121.05(3) n
Se3 W1 Se1 K2 . 0.0 n
K2 W1 Se1 K2 . 180.0 n
K1 W1 Se1 K2 . 0.0 n
K2 W1 Se1 K2 . 180.0 n
Se2 W1 Se1 K1 5_666 20.73(5) n
Se2 W1 Se1 K1 5_666 138.63(5) n
Se3 W1 Se1 K1 5_666 -100.32(4) n
K2 W1 Se1 K1 5_666 79.68(4) n
K1 W1 Se1 K1 5_666 -100.32(4) n
K2 W1 Se1 K1 5_666 79.68(4) n
Se2 W1 Se1 K1 5_656 -138.63(5) n
Se2 W1 Se1 K1 5_656 -20.73(5) n
Se3 W1 Se1 K1 5_656 100.32(4) n
K2 W1 Se1 K1 5_656 -79.68(4) n
K1 W1 Se1 K1 5_656 100.32(4) n
K2 W1 Se1 K1 5_656 -79.68(4) n
Se2 W1 Se1 K2 6_657 -58.95(3) n
Se2 W1 Se1 K2 6_657 58.95(3) n
Se3 W1 Se1 K2 6_657 180.0 n
K2 W1 Se1 K2 6_657 0.0 n
K1 W1 Se1 K2 6_657 180.0 n
K2 W1 Se1 K2 6_657 0.0 n
Se3 K1 Se1 W1 . 0.0 n
Se3 K1 Se1 W1 . 180.0 n
Se2 K1 Se1 W1 . 149.64(2) n
Se2 K1 Se1 W1 . -149.64(2) n
Se2 K1 Se1 W1 . -37.25(4) n
Se2 K1 Se1 W1 . 37.25(4) n
Se1 K1 Se1 W1 . -86.94(3) n
Se1 K1 Se1 W1 . 86.94(3) n
W1 K1 Se1 W1 . 0.0 n
K2 K1 Se1 W1 . 180.0 n
K2 K1 Se1 W1 . 98.91(8) n
Se3 K1 Se1 K2 . 180.0 n
Se3 K1 Se1 K2 . 0.0 n
Se2 K1 Se1 K2 . -30.36(2) n
Se2 K1 Se1 K2 . 30.36(2) n
Se2 K1 Se1 K2 . 142.75(4) n
Se2 K1 Se1 K2 . -142.75(4) n
Se1 K1 Se1 K2 . 93.06(3) n
Se1 K1 Se1 K2 . -93.06(3) n
W1 K1 Se1 K2 . 180.0 n
K2 K1 Se1 K2 . 0.0 n
K2 K1 Se1 K2 . -81.09(8) n
Se3 K1 Se1 K1 5_666 86.94(3) n
Se3 K1 Se1 K1 5_666 -93.06(3) n
Se2 K1 Se1 K1 5_666 -123.42(5) n
Se2 K1 Se1 K1 5_666 -62.69(2) n
Se2 K1 Se1 K1 5_666 49.69(3) n
Se2 K1 Se1 K1 5_666 124.19(7) n
Se1 K1 Se1 K1 5_666 0.0 n
Se1 K1 Se1 K1 5_666 173.88(6) n
W1 K1 Se1 K1 5_666 86.94(3) n
K2 K1 Se1 K1 5_666 -93.06(3) n
K2 K1 Se1 K1 5_666 -174.15(10) n
Se3 K1 Se1 K1 5_656 -86.94(3) n
Se3 K1 Se1 K1 5_656 93.06(3) n
Se2 K1 Se1 K1 5_656 62.69(2) n
Se2 K1 Se1 K1 5_656 123.42(5) n
Se2 K1 Se1 K1 5_656 -124.19(7) n
Se2 K1 Se1 K1 5_656 -49.69(3) n
Se1 K1 Se1 K1 5_656 -173.88(6) n
Se1 K1 Se1 K1 5_656 0.0 n
W1 K1 Se1 K1 5_656 -86.94(3) n
K2 K1 Se1 K1 5_656 93.06(3) n
K2 K1 Se1 K1 5_656 11.97(6) n
Se3 K1 Se1 K2 6_657 0.0 n
Se3 K1 Se1 K2 6_657 180.0 n
Se2 K1 Se1 K2 6_657 149.64(2) n
Se2 K1 Se1 K2 6_657 -149.64(2) n
Se2 K1 Se1 K2 6_657 -37.25(4) n
Se2 K1 Se1 K2 6_657 37.25(4) n
Se1 K1 Se1 K2 6_657 -86.94(3) n
Se1 K1 Se1 K2 6_657 86.94(3) n
W1 K1 Se1 K2 6_657 0.0 n
K2 K1 Se1 K2 6_657 180.0 n
K2 K1 Se1 K2 6_657 98.91(8) n
Se2 K2 Se1 W1 . 97.6(2) n
Se2 K2 Se1 W1 . -97.6(2) n
Se3 K2 Se1 W1 . -89.62(5) n
Se3 K2 Se1 W1 . 89.62(5) n
Se2 K2 Se1 W1 . 28.43(3) n
Se2 K2 Se1 W1 . -28.43(3) n
Se1 K2 Se1 W1 . 180.0 n
W1 K2 Se1 W1 . 0.0 n
W1 K2 Se1 W1 . 180.0 n
K1 K2 Se1 W1 . 0.0 n
K1 K2 Se1 W1 . -128.17(5) n
Se2 K2 Se1 K1 . 97.6(2) n
Se2 K2 Se1 K1 . -97.6(2) n
Se3 K2 Se1 K1 . -89.62(5) n
Se3 K2 Se1 K1 . 89.62(5) n
Se2 K2 Se1 K1 . 28.43(3) n
Se2 K2 Se1 K1 . -28.43(3) n
Se1 K2 Se1 K1 . 180.0 n
W1 K2 Se1 K1 . 0.0 n
W1 K2 Se1 K1 . 180.0 n
K1 K2 Se1 K1 . 0.0 n
K1 K2 Se1 K1 . -128.17(5) n
Se2 K2 Se1 K1 5_666 -162.8(2) n
Se2 K2 Se1 K1 5_666 2.0(2) n
Se3 K2 Se1 K1 5_666 9.98(7) n
Se3 K2 Se1 K1 5_666 -170.79(6) n
Se2 K2 Se1 K1 5_666 128.02(5) n
Se2 K2 Se1 K1 5_666 71.17(5) n
Se1 K2 Se1 K1 5_666 -80.40(4) n
W1 K2 Se1 K1 5_666 99.60(4) n
W1 K2 Se1 K1 5_666 -80.40(4) n
K1 K2 Se1 K1 5_666 99.60(4) n
K1 K2 Se1 K1 5_666 -28.58(8) n
Se2 K2 Se1 K1 5_656 -2.0(2) n
Se2 K2 Se1 K1 5_656 162.8(2) n
Se3 K2 Se1 K1 5_656 170.79(6) n
Se3 K2 Se1 K1 5_656 -9.98(7) n
Se2 K2 Se1 K1 5_656 -71.17(5) n
Se2 K2 Se1 K1 5_656 -128.02(5) n
Se1 K2 Se1 K1 5_656 80.40(4) n
W1 K2 Se1 K1 5_656 -99.60(4) n
W1 K2 Se1 K1 5_656 80.40(4) n
K1 K2 Se1 K1 5_656 -99.60(4) n
K1 K2 Se1 K1 5_656 132.23(4) n
Se2 K2 Se1 K2 6_657 -82.4(2) n
Se2 K2 Se1 K2 6_657 82.4(2) n
Se3 K2 Se1 K2 6_657 90.38(5) n
Se3 K2 Se1 K2 6_657 -90.38(5) n
Se2 K2 Se1 K2 6_657 -151.57(3) n
Se2 K2 Se1 K2 6_657 151.57(3) n
Se1 K2 Se1 K2 6_657 0.0 n
W1 K2 Se1 K2 6_657 180.0 n
W1 K2 Se1 K2 6_657 0.0 n
K1 K2 Se1 K2 6_657 180.0 n
K1 K2 Se1 K2 6_657 51.83(5) n
Se2 W1 Se2 K1 5_666 -141.65(4) n
Se3 W1 Se2 K1 5_666 100.85(5) n
Se1 W1 Se2 K1 5_666 -21.97(5) n
K2 W1 Se2 K1 5_666 179.41(7) n
K1 W1 Se2 K1 5_666 42.36(9) n
K2 W1 Se2 K1 5_666 -75.77(5) n
Se2 W1 Se2 K2 1_655 38.94(6) n
Se3 W1 Se2 K2 1_655 -78.57(6) n
Se1 W1 Se2 K2 1_655 158.62(5) n
K2 W1 Se2 K2 1_655 0.0 n
K1 W1 Se2 K2 1_655 -137.06(6) n
K2 W1 Se2 K2 1_655 104.82(5) n
Se2 W1 Se2 K1 2_665 -24.26(13) n
Se3 W1 Se2 K1 2_665 -141.76(10) n
Se1 W1 Se2 K1 2_665 95.42(11) n
K2 W1 Se2 K1 2_665 -63.20(11) n
K1 W1 Se2 K1 2_665 159.75(10) n
K2 W1 Se2 K1 2_665 41.62(11) n
Se2 W1 Se2 K2 5_666 140.28(4) n
Se3 W1 Se2 K2 5_666 22.78(5) n
Se1 W1 Se2 K2 5_666 -100.04(5) n
K2 W1 Se2 K2 5_666 101.34(5) n
K1 W1 Se2 K2 5_666 -35.71(6) n
K2 W1 Se2 K2 5_666 -153.84(2) n
Se2 W1 Se3 K1 . -121.77(2) n
Se2 W1 Se3 K1 . 121.77(2) n
Se1 W1 Se3 K1 . 0.0 n
K2 W1 Se3 K1 . 180.0 n
K1 W1 Se3 K1 . 0.0 n
K2 W1 Se3 K1 . 0.0 n
Se2 W1 Se3 K1 6_656 58.23(2) n
Se2 W1 Se3 K1 6_656 -58.23(2) n
Se1 W1 Se3 K1 6_656 180.0 n
K2 W1 Se3 K1 6_656 0.0 n
K1 W1 Se3 K1 6_656 180.0 n
K2 W1 Se3 K1 6_656 180.0 n
Se2 W1 Se3 K2 5_666 -22.92(5) n
Se2 W1 Se3 K2 5_666 -139.37(4) n
Se1 W1 Se3 K2 5_666 98.85(4) n
K2 W1 Se3 K2 5_666 -81.15(4) n
K1 W1 Se3 K2 5_666 98.85(4) n
K2 W1 Se3 K2 5_666 98.85(4) n
Se2 W1 Se3 K2 5_656 139.37(4) n
Se2 W1 Se3 K2 5_656 22.92(5) n
Se1 W1 Se3 K2 5_656 -98.85(4) n
K2 W1 Se3 K2 5_656 81.15(4) n
K1 W1 Se3 K2 5_656 -98.85(4) n
K2 W1 Se3 K2 5_656 -98.85(4) n
Se3 K1 Se3 W1 . 180.0 n
Se1 K1 Se3 W1 . 0.0 n
Se2 K1 Se3 W1 . -67.08(14) n
Se2 K1 Se3 W1 . 67.08(14) n
Se2 K1 Se3 W1 . 148.35(2) n
Se2 K1 Se3 W1 . -148.35(2) n
Se1 K1 Se3 W1 . 81.46(4) n
Se1 K1 Se3 W1 . -81.46(4) n
W1 K1 Se3 W1 . 0.0 n
K2 K1 Se3 W1 . 0.0 n
K2 K1 Se3 W1 . -126.06(5) n
Se3 K1 Se3 K1 6_656 0.0 n
Se1 K1 Se3 K1 6_656 180.0 n
Se2 K1 Se3 K1 6_656 112.92(14) n
Se2 K1 Se3 K1 6_656 -112.92(14) n
Se2 K1 Se3 K1 6_656 -31.65(2) n
Se2 K1 Se3 K1 6_656 31.65(2) n
Se1 K1 Se3 K1 6_656 -98.54(4) n
Se1 K1 Se3 K1 6_656 98.54(4) n
W1 K1 Se3 K1 6_656 180.0 n
K2 K1 Se3 K1 6_656 180.0 n
K2 K1 Se3 K1 6_656 53.94(5) n
Se3 K1 Se3 K2 5_666 87.85(6) n
Se1 K1 Se3 K2 5_666 -92.15(6) n
Se2 K1 Se3 K2 5_666 -159.23(14) n
Se2 K1 Se3 K2 5_666 -25.1(2) n
Se2 K1 Se3 K2 5_666 56.20(6) n
Se2 K1 Se3 K2 5_666 119.51(6) n
Se1 K1 Se3 K2 5_666 -10.69(7) n
Se1 K1 Se3 K2 5_666 -173.60(6) n
W1 K1 Se3 K2 5_666 -92.15(6) n
K2 K1 Se3 K2 5_666 -92.15(5) n
K2 K1 Se3 K2 5_666 141.79(4) n
Se3 K1 Se3 K2 5_656 -87.85(6) n
Se1 K1 Se3 K2 5_656 92.15(6) n
Se2 K1 Se3 K2 5_656 25.1(2) n
Se2 K1 Se3 K2 5_656 159.23(14) n
Se2 K1 Se3 K2 5_656 -119.51(6) n
Se2 K1 Se3 K2 5_656 -56.20(6) n
Se1 K1 Se3 K2 5_656 173.60(6) n
Se1 K1 Se3 K2 5_656 10.69(7) n
W1 K1 Se3 K2 5_656 92.15(6) n
K2 K1 Se3 K2 5_656 92.15(6) n
K2 K1 Se3 K2 5_656 -33.92(10) n
